data_4300663
_journal_name_full 'Inorganic Chemistry'
_journal_paper_doi 10.1021/ic051755f
_journal_year 2006
_chemical_formula_moiety '(C34 H35 N6 P2 Pt 1+), (N O3 1-)'
_chemical_formula_sum 'C34 H35 N7 O3 P2 Pt'
_chemical_formula_weight 846.72
_space_group_IT_number 2
_symmetry_cell_setting triclinic
_symmetry_space_group_name_Hall '-P 1'
_symmetry_space_group_name_H-M 'P -1'
_cell_angle_alpha 107.79(3)
_cell_angle_beta 93.34(3)
_cell_angle_gamma 110.22(3)
_cell_formula_units_Z 2
_cell_length_a 10.236(2)
_cell_length_b 11.563(2)
_cell_length_c 16.510(3)
_cell_measurement_temperature 293(2)
_cell_volume 1716.4(5)
_diffrn_ambient_temperature 293(2)
_exptl_crystal_density_diffrn 1.638
_cod_database_code 4300663

loop_
_symmetry_equiv_pos_as_xyz
'x, y, z'
'-x, -y, -z'

loop_
_atom_site_label
_atom_site_type_symbol
_atom_site_fract_x
_atom_site_fract_y
_atom_site_fract_z
_atom_site_U_iso_or_equiv
_atom_site_adp_type
_atom_site_occupancy
_atom_site_symmetry_multiplicity
_atom_site_calc_flag
_atom_site_refinement_flags
_atom_site_disorder_assembly
_atom_site_disorder_group
Pt Pt 0.83332(3) 0.94132(3) 0.711229(19) 0.02660(9) Uani 1 1 d . . .
P1 P 1.0409(2) 0.90830(18) 0.72070(12) 0.0306(5) Uani 1 1 d . . .
P2 P 0.91003(19) 1.10977(18) 0.83982(11) 0.0260(4) Uani 1 1 d . . .
N1 N 0.7340(5) 0.7820(5) 0.5939(3) 0.0228(13) Uani 1 1 d U . .
N3 N 0.7213(6) 0.5670(5) 0.5099(4) 0.0341(15) Uani 1 1 d . . .
N9 N 0.5705(6) 0.4810(6) 0.3705(4) 0.0377(15) Uani 1 1 d . . .
N6 N 0.5749(6) 0.8717(6) 0.5450(3) 0.0333(15) Uani 1 1 d . . .
N2 N 0.6625(6) 0.9864(6) 0.6945(3) 0.0351(16) Uani 1 1 d . . .
H2 H 0.6406 1.0291 0.7405 0.042 Uiso 1 1 calc R . .
C2 C 0.7641(7) 0.6719(7) 0.5787(5) 0.0336(18) Uani 1 1 d . . .
H2A H 0.8232 0.6720 0.6237 0.040 Uiso 1 1 calc R . .
C4 C 0.6354(7) 0.5740(7) 0.4503(4) 0.0285(17) Uani 1 1 d . . .
C5 C 0.5887(7) 0.6753(7) 0.4568(4) 0.0309(17) Uani 1 1 d . . .
C6 C 0.6354(7) 0.7820(7) 0.5354(4) 0.0297(17) Uani 1 1 d . . .
N7 N 0.4935(7) 0.6448(6) 0.3826(4) 0.0434(17) Uani 1 1 d . . .
C8 C 0.4872(9) 0.5300(8) 0.3344(5) 0.047(2) Uani 1 1 d . . .
H8A H 0.4308 0.4846 0.2797 0.056 Uiso 1 1 calc R . .
C11 C 0.5890(8) 0.3563(7) 0.3345(4) 0.044(2) Uani 1 1 d . . .
H11A H 0.6549 0.3503 0.3754 0.067 Uiso 1 1 calc R . .
H11B H 0.6248 0.3523 0.2817 0.067 Uiso 1 1 calc R . .
H11C H 0.4995 0.2846 0.3230 0.067 Uiso 1 1 calc R . .
C3 C 0.5825(7) 0.9581(7) 0.6220(4) 0.0310(17) Uani 1 1 d . . .
C7 C 0.4865(8) 1.0336(8) 0.6222(4) 0.047(2) Uani 1 1 d . . .
H7A H 0.4335 1.0047 0.5649 0.070 Uiso 1 1 calc R . .
H7B H 0.5431 1.1259 0.6403 0.070 Uiso 1 1 calc R . .
H7C H 0.4224 1.0178 0.6614 0.070 Uiso 1 1 calc R . .
C1A C 1.0512(8) 0.8033(7) 0.7796(4) 0.0324(17) Uani 1 1 d . . .
C2A C 0.9327(8) 0.7271(7) 0.8016(5) 0.044(2) Uani 1 1 d . . .
H2AA H 0.8453 0.7287 0.7845 0.053 Uiso 1 1 calc R . .
C3A C 0.9401(10) 0.6475(8) 0.8488(5) 0.058(2) Uani 1 1 d . . .
H3AA H 0.8582 0.5955 0.8620 0.069 Uiso 1 1 calc R . .
C4A C 1.0678(12) 0.6461(9) 0.8755(5) 0.063(3) Uani 1 1 d . . .
H4AA H 1.0732 0.5930 0.9070 0.076 Uiso 1 1 calc R . .
C5A C 1.1885(11) 0.7229(9) 0.8561(5) 0.061(3) Uani 1 1 d . . .
H5AA H 1.2757 0.7228 0.8754 0.073 Uiso 1 1 calc R . .
C6A C 1.1815(9) 0.8011(8) 0.8077(5) 0.050(2) Uani 1 1 d . . .
H6AA H 1.2637 0.8520 0.7941 0.060 Uiso 1 1 calc R . .
C1B C 1.0809(7) 0.8416(7) 0.6132(4) 0.0318(17) Uani 1 1 d . . .
C2B C 1.1114(8) 0.7290(8) 0.5884(5) 0.048(2) Uani 1 1 d . . .
H2BA H 1.1069 0.6807 0.6247 0.057 Uiso 1 1 calc R . .
C3B C 1.1493(9) 0.6902(9) 0.5068(5) 0.064(3) Uani 1 1 d . . .
H3BA H 1.1676 0.6137 0.4887 0.077 Uiso 1 1 calc R . .
C4B C 1.1599(10) 0.7619(10) 0.4538(5) 0.065(3) Uani 1 1 d . . .
H4BA H 1.1899 0.7376 0.4013 0.078 Uiso 1 1 calc R . .
C5B C 1.1254(9) 0.8704(9) 0.4793(5) 0.054(2) Uani 1 1 d . . .
H5BA H 1.1267 0.9169 0.4421 0.064 Uiso 1 1 calc R . .
C6B C 1.0890(8) 0.9121(8) 0.5588(5) 0.044(2) Uani 1 1 d . . .
H6BA H 1.0699 0.9881 0.5758 0.052 Uiso 1 1 calc R . .
C1C C 1.2046(7) 1.0518(7) 0.7668(4) 0.041(2) Uani 1 1 d . . .
H1CA H 1.2083 1.1143 0.7390 0.061 Uiso 1 1 calc R . .
H1CB H 1.2837 1.0260 0.7583 0.061 Uiso 1 1 calc R . .
H1CC H 1.2081 1.0911 0.8277 0.061 Uiso 1 1 calc R . .
C1D C 1.0538(7) 1.2509(6) 0.8363(4) 0.0269(16) Uani 1 1 d . . .
C2D C 1.1655(8) 1.3285(7) 0.9033(5) 0.0389(19) Uani 1 1 d . . .
H2DA H 1.1638 1.3143 0.9558 0.047 Uiso 1 1 calc R . .
C3D C 1.2806(8) 1.4273(7) 0.8945(5) 0.045(2) Uani 1 1 d . . .
H3DA H 1.3566 1.4771 0.9404 0.054 Uiso 1 1 calc R . .
C4D C 1.2836(9) 1.4522(8) 0.8193(6) 0.051(2) Uani 1 1 d . . .
H4DA H 1.3614 1.5188 0.8136 0.061 Uiso 1 1 calc R . .
C5D C 1.1710(10) 1.3785(8) 0.7516(5) 0.054(2) Uani 1 1 d . . .
H5DA H 1.1720 1.3963 0.7003 0.064 Uiso 1 1 calc R . .
C6D C 1.0561(8) 1.2778(7) 0.7597(5) 0.043(2) Uani 1 1 d . . .
H6DA H 0.9803 1.2281 0.7137 0.052 Uiso 1 1 calc R . .
C1E C 0.7733(7) 1.1696(7) 0.8745(4) 0.0300(17) Uani 1 1 d . . .
C2E C 0.6649(8) 1.0947(8) 0.9057(4) 0.043(2) Uani 1 1 d . . .
H2E H 0.6661 1.0176 0.9115 0.051 Uiso 1 1 calc R . .
C3E C 0.5539(9) 1.1346(8) 0.9284(5) 0.050(2) Uani 1 1 d . . .
H3E H 0.4822 1.0852 0.9504 0.060 Uiso 1 1 calc R . .
C4E C 0.5515(9) 1.2461(9) 0.9181(5) 0.053(2) Uani 1 1 d . . .
H4E H 0.4777 1.2727 0.9336 0.064 Uiso 1 1 calc R . .
C5E C 0.6543(9) 1.3195(8) 0.8857(6) 0.058(2) Uani 1 1 d . . .
H5E H 0.6493 1.3944 0.8782 0.070 Uiso 1 1 calc R . .
C6E C 0.7669(8) 1.2834(7) 0.8639(5) 0.049(2) Uani 1 1 d . . .
H6EA H 0.8378 1.3344 0.8423 0.059 Uiso 1 1 calc R . .
C1F C 0.9634(7) 1.0668(7) 0.9282(4) 0.0370(19) Uani 1 1 d . . .
H1FA H 0.8880 0.9915 0.9311 0.056 Uiso 1 1 calc R . .
H1FB H 0.9848 1.1393 0.9813 0.056 Uiso 1 1 calc R . .
H1FC H 1.0460 1.0465 0.9194 0.056 Uiso 1 1 calc R . .
N4 N 0.6461(7) 0.7405(7) 0.9118(5) 0.0480(18) Uani 1 1 d . . .
O1 O 0.7144(6) 0.8320(6) 0.9784(4) 0.0622(17) Uani 1 1 d . . .
O2 O 0.5979(9) 0.7626(7) 0.8527(5) 0.133(4) Uani 1 1 d . . .
O3 O 0.6259(7) 0.6255(6) 0.9038(4) 0.084(2) Uani 1 1 d . . .

loop_
_atom_site_aniso_label
_atom_site_aniso_U_11
_atom_site_aniso_U_22
_atom_site_aniso_U_33
_atom_site_aniso_U_23
_atom_site_aniso_U_13
_atom_site_aniso_U_12
Pt 0.02766(15) 0.02701(15) 0.02537(15) 0.00541(11) 0.00200(11) 0.01442(12)
P1 0.0317(11) 0.0300(11) 0.0300(11) 0.0053(9) 0.0027(9) 0.0167(9)
P2 0.0283(11) 0.0292(11) 0.0203(9) 0.0060(8) 0.0008(8) 0.0139(9)
N1 0.033(3) 0.039(3) 0.022(3) 0.008(3) 0.006(2) 0.019(3)
N3 0.032(4) 0.026(3) 0.039(4) 0.002(3) 0.003(3) 0.015(3)
N9 0.044(4) 0.034(4) 0.028(3) 0.002(3) 0.005(3) 0.014(3)
N6 0.043(4) 0.038(4) 0.022(3) 0.006(3) 0.003(3) 0.024(3)
N2 0.044(4) 0.049(4) 0.013(3) 0.005(3) 0.008(3) 0.034(3)
C2 0.026(4) 0.035(4) 0.039(4) 0.012(4) 0.001(3) 0.013(4)
C4 0.030(4) 0.027(4) 0.022(4) 0.003(3) -0.001(3) 0.009(3)
C5 0.038(4) 0.029(4) 0.026(4) 0.005(3) 0.005(3) 0.018(4)
C6 0.035(4) 0.028(4) 0.027(4) 0.008(3) 0.008(3) 0.015(4)
N7 0.059(5) 0.042(4) 0.025(3) 0.001(3) -0.003(3) 0.027(4)
C8 0.059(6) 0.049(5) 0.027(4) 0.003(4) -0.002(4) 0.026(5)
C11 0.057(5) 0.031(4) 0.034(4) 0.000(4) 0.004(4) 0.013(4)
C3 0.036(4) 0.036(4) 0.027(4) 0.013(3) 0.008(3) 0.019(4)
C7 0.066(6) 0.065(6) 0.027(4) 0.010(4) 0.013(4) 0.050(5)
C1A 0.038(5) 0.032(4) 0.028(4) 0.005(3) 0.005(3) 0.020(4)
C2A 0.046(5) 0.044(5) 0.043(5) 0.011(4) 0.003(4) 0.022(4)
C3A 0.075(7) 0.061(6) 0.057(6) 0.035(5) 0.027(5) 0.035(6)
C4A 0.103(9) 0.063(7) 0.046(6) 0.019(5) 0.014(6) 0.058(7)
C5A 0.075(7) 0.065(7) 0.057(6) 0.016(5) -0.005(5) 0.050(6)
C6A 0.048(6) 0.049(6) 0.056(6) 0.015(5) 0.004(4) 0.025(5)
C1B 0.034(4) 0.032(4) 0.029(4) 0.006(3) -0.002(3) 0.018(4)
C2B 0.057(6) 0.059(6) 0.039(5) 0.012(4) 0.009(4) 0.040(5)
C3B 0.074(7) 0.083(7) 0.047(6) 0.006(5) 0.014(5) 0.056(6)
C4B 0.081(7) 0.103(8) 0.026(5) 0.019(5) 0.014(5) 0.055(7)
C5B 0.070(6) 0.075(7) 0.032(5) 0.022(5) 0.017(4) 0.042(6)
C6B 0.051(5) 0.048(5) 0.047(5) 0.020(4) 0.015(4) 0.032(4)
C1C 0.031(4) 0.040(5) 0.049(5) 0.007(4) -0.002(4) 0.019(4)
C1D 0.024(4) 0.030(4) 0.026(4) 0.010(3) 0.005(3) 0.010(3)
C2D 0.045(5) 0.035(5) 0.035(4) 0.011(4) 0.007(4) 0.015(4)
C3D 0.046(5) 0.035(5) 0.041(5) 0.004(4) 0.001(4) 0.010(4)
C4D 0.048(6) 0.034(5) 0.067(6) 0.017(5) 0.020(5) 0.010(4)
C5D 0.073(7) 0.048(6) 0.045(5) 0.021(5) 0.019(5) 0.023(5)
C6D 0.049(5) 0.035(5) 0.041(5) 0.013(4) 0.004(4) 0.011(4)
C1E 0.032(4) 0.035(4) 0.017(4) -0.001(3) 0.003(3) 0.013(4)
C2E 0.050(5) 0.046(5) 0.036(5) 0.015(4) 0.010(4) 0.023(4)
C3E 0.052(6) 0.063(6) 0.046(5) 0.025(5) 0.020(4) 0.029(5)
C4E 0.050(6) 0.060(6) 0.055(6) 0.012(5) 0.019(5) 0.033(5)
C5E 0.065(6) 0.037(5) 0.081(7) 0.018(5) 0.020(5) 0.031(5)
C6E 0.057(6) 0.028(4) 0.073(6) 0.019(4) 0.030(5) 0.025(4)
C1F 0.043(5) 0.042(5) 0.029(4) 0.015(4) 0.002(4) 0.020(4)
N4 0.041(4) 0.044(5) 0.054(5) 0.015(4) 0.010(4) 0.012(4)
O1 0.048(4) 0.058(4) 0.054(4) 0.004(3) -0.001(3) 0.004(3)
O2 0.206(10) 0.091(6) 0.074(5) 0.027(5) -0.061(6) 0.040(6)
O3 0.075(5) 0.045(4) 0.122(6) 0.020(4) 0.012(4) 0.020(4)

loop_
_geom_bond_atom_site_label_1
_geom_bond_atom_site_label_2
_geom_bond_distance
_geom_bond_site_symmetry_2
_geom_bond_publ_flag
Pt N2 2.017(5) . ?
Pt N1 2.115(5) . ?
Pt P2 2.267(2) . ?
Pt P1 2.2896(19) . ?
P1 C1A 1.797(7) . ?
P1 C1C 1.816(7) . ?
P1 C1B 1.838(7) . ?
P2 C1F 1.792(6) . ?
P2 C1D 1.800(7) . ?
P2 C1E 1.812(7) . ?
N1 C6 1.357(7) . ?
N1 C2 1.365(8) . ?
N3 C2 1.298(8) . ?
N3 C4 1.321(8) . ?
N9 C4 1.369(8) . ?
N9 C8 1.372(8) . ?
N9 C11 1.465(8) . ?
N6 C3 1.335(8) . ?
N6 C6 1.355(8) . ?
N2 C3 1.292(7) . ?
C4 C5 1.389(9) . ?
C5 N7 1.390(8) . ?
C5 C6 1.405(8) . ?
N7 C8 1.300(9) . ?
C3 C7 1.523(9) . ?
C1A C2A 1.375(10) . ?
C1A C6A 1.397(9) . ?
C2A C3A 1.393(9) . ?
C3A C4A 1.363(11) . ?
C4A C5A 1.371(12) . ?
C5A C6A 1.394(10) . ?
C1B C6B 1.372(9) . ?
C1B C2B 1.390(9) . ?
C2B C3B 1.406(10) . ?
C3B C4B 1.364(11) . ?
C4B C5B 1.371(10) . ?
C5B C6B 1.374(9) . ?
C1D C2D 1.369(9) . ?
C1D C6D 1.391(9) . ?
C2D C3D 1.380(9) . ?
C3D C4D 1.357(10) . ?
C4D C5D 1.376(10) . ?
C5D C6D 1.387(10) . ?
C1E C2E 1.386(9) . ?
C1E C6E 1.402(9) . ?
C2E C3E 1.396(10) . ?
C3E C4E 1.360(10) . ?
C4E C5E 1.356(11) . ?
C5E C6E 1.386(10) . ?
N4 O2 1.201(7) . ?
N4 O1 1.227(7) . ?
N4 O3 1.236(8) . ?
